data_7236992
loop_
_publ_author_name
'Wei, Fengxia'
'Brivio, Federico'
'Wu, Yue'
'Sun, Shijing'
'Bristowe, Paul D.'
'Cheetham, Anthony K.'

_publ_section_title
;
 Synthesis, crystal structure, magnetic and electronic properties of the
 caesium-based transition metal halide Cs3Fe2Br9
;
_journal_issue 14
_journal_name_full 'Journal of Materials Chemistry C'
_journal_page_first 3573
_journal_paper_doi 10.1039/C7TC04798C
_journal_volume 6
_journal_year 2018
_chemical_formula_moiety '0.25(Br20 Cs8 Fe4 H8 O4)'
_chemical_formula_sum 'Br5 Cs2 Fe H0.25 O'
_chemical_formula_weight 737.47
_space_group_crystal_system orthorhombic
_space_group_IT_number 62
_space_group_name_Hall '-P 2ac 2n'
_space_group_name_H-M_alt 'P n m a'
_atom_sites_solution_hydrogens difmap
_atom_sites_solution_primary direct
_audit_creation_date 2017-06-05
_audit_creation_method
;
Olex2 1.2
(compiled 2017.03.28 svn.r3405 for OlexSys, GUI svn.r5337)
;
_audit_update_record
;
2017-09-16 deposited with the CCDC.
2017-11-13 downloaded from the CCDC.
;
_cell_angle_alpha 90
_cell_angle_beta 90
_cell_angle_gamma 90
_cell_formula_units_Z 4
_cell_length_a 14.6652(3)
_cell_length_b 10.4144(2)
_cell_length_c 7.5110(2)
_cell_measurement_reflns_used 2569
_cell_measurement_temperature 298.8(3)
_cell_measurement_theta_max 28.0450
_cell_measurement_theta_min 2.7740
_cell_volume 1147.15(4)
_computing_cell_refinement
;
CrysAlisPro, Agilent Technologies,
Version 1.171.37.34i (release 04-08-2014 CrysAlis171 .NET)
(compiled Aug  4 2014,14:34:23)
;
_computing_data_collection
;
CrysAlisPro, Agilent Technologies,
Version 1.171.37.34i (release 04-08-2014 CrysAlis171 .NET)
(compiled Aug  4 2014,14:34:23)
;
_computing_data_reduction
;
CrysAlisPro, Agilent Technologies,
Version 1.171.37.34i (release 04-08-2014 CrysAlis171 .NET)
(compiled Aug  4 2014,14:34:23)
;
_computing_molecular_graphics 'Olex2 (Dolomanov et al., 2009)'
_computing_publication_material 'Olex2 (Dolomanov et al., 2009)'
_computing_structure_refinement 'ShelXL (Sheldrick, 2015)'
_computing_structure_solution 'ShelXS (Sheldrick, 2008)'
_diffrn_ambient_environment air
_diffrn_ambient_temperature 298.8(3)
_diffrn_detector 'CCD plate'
_diffrn_detector_area_resol_mean 16.1183
_diffrn_detector_type Eos
_diffrn_measured_fraction_theta_full 1.000
_diffrn_measured_fraction_theta_max 0.928
_diffrn_measurement_details
;
#__ type_ start__ end____ width___ exp.time_
  1 omega -109.00   58.00   1.0000    8.5700
omega____ theta____ kappa____ phi______ frames
    -      -27.2013   19.0000   30.0000 167

#__ type_ start__ end____ width___ exp.time_
  2 omega -120.00  -35.00   1.0000    8.5700
omega____ theta____ kappa____ phi______ frames
    -      -27.2013 -178.0000  -30.0000 85

#__ type_ start__ end____ width___ exp.time_
  3 omega  -17.00   26.00   1.0000    8.5700
omega____ theta____ kappa____ phi______ frames
    -       26.2638   80.0000 -128.0000 43

#__ type_ start__ end____ width___ exp.time_
  4 omega -104.00   11.00   1.0000    8.5700
omega____ theta____ kappa____ phi______ frames
    -      -27.2013  -57.0000  -30.0000 115
;
_diffrn_measurement_device 'four-circle diffractometer'
_diffrn_measurement_device_type 'Xcalibur, Eos, Gemini ultra'
_diffrn_measurement_method '\w scans'
_diffrn_orient_matrix_UB_11 -0.0166792000
_diffrn_orient_matrix_UB_12 0.0577716000
_diffrn_orient_matrix_UB_13 0.0379138000
_diffrn_orient_matrix_UB_21 0.0274898000
_diffrn_orient_matrix_UB_22 -0.0103142000
_diffrn_orient_matrix_UB_23 0.0763606000
_diffrn_orient_matrix_UB_31 0.0361246000
_diffrn_orient_matrix_UB_32 0.0345496000
_diffrn_orient_matrix_UB_33 -0.0406572000
_diffrn_radiation_monochromator graphite
_diffrn_radiation_probe x-ray
_diffrn_radiation_type MoK\a
_diffrn_radiation_wavelength 0.71073
_diffrn_reflns_av_R_equivalents 0.0289
_diffrn_reflns_av_unetI/netI 0.0239
_diffrn_reflns_Laue_measured_fraction_full 1.000
_diffrn_reflns_Laue_measured_fraction_max 0.928
_diffrn_reflns_limit_h_max 19
_diffrn_reflns_limit_h_min -17
_diffrn_reflns_limit_k_max 13
_diffrn_reflns_limit_k_min -13
_diffrn_reflns_limit_l_max 8
_diffrn_reflns_limit_l_min -9
_diffrn_reflns_number 6817
_diffrn_reflns_point_group_measured_fraction_full 1.000
_diffrn_reflns_point_group_measured_fraction_max 0.928
_diffrn_reflns_theta_full 25.242
_diffrn_reflns_theta_max 28.362
_diffrn_reflns_theta_min 2.778
_diffrn_source 'Enhance (Mo) X-ray Source'
_exptl_absorpt_coefficient_mu 24.925
_exptl_absorpt_correction_T_max 0.150
_exptl_absorpt_correction_T_min 0.032
_exptl_absorpt_correction_type analytical
_exptl_absorpt_process_details
;
CrysAlisPro, Agilent Technologies,
Version 1.171.37.34i (release 04-08-2014 CrysAlis171 .NET)
(compiled Aug  4 2014,14:34:23)
Analytical numeric absorption correction using a multifaceted crystal
			model based on expressions derived by R.C. Clark & J.S. Reid.
(Clark, R. C. & Reid, J. S. (1995). Acta Cryst. A51, 887-897)
Empirical absorption correction using spherical harmonics,
 implemented in SCALE3 ABSPACK scaling algorithm.
;
_exptl_crystal_colour black
_exptl_crystal_density_diffrn 4.270
_exptl_crystal_description ribbon
_exptl_crystal_F_000 1277
_exptl_crystal_size_max 0.308
_exptl_crystal_size_mid 0.2056
_exptl_crystal_size_min 0.095
_refine_diff_density_max 4.578
_refine_diff_density_min -5.804
_refine_diff_density_rms 0.689
_refine_ls_extinction_coef 0.0010(5)
_refine_ls_extinction_expression Fc^*^=kFc[1+0.001xFc^2^\l^3^/sin(2\q)]^-1/4^
_refine_ls_extinction_method 'SHELXL-2014/7 (Sheldrick 2014'
_refine_ls_goodness_of_fit_ref 1.163
_refine_ls_hydrogen_treatment refall
_refine_ls_matrix_type full
_refine_ls_number_parameters 54
_refine_ls_number_reflns 1399
_refine_ls_number_restraints 1
_refine_ls_restrained_S_all 1.163
_refine_ls_R_factor_all 0.0916
_refine_ls_R_factor_gt 0.0816
_refine_ls_shift/su_max 0.000
_refine_ls_shift/su_mean 0.000
_refine_ls_structure_factor_coef Fsqd
_refine_ls_weighting_details 'w=1/[\s^2^(Fo^2^)+(0.1786P)^2^+36.9643P] where P=(Fo^2^+2Fc^2^)/3'
_refine_ls_weighting_scheme calc
_refine_ls_wR_factor_gt 0.2927
_refine_ls_wR_factor_ref 0.3075
_reflns_Friedel_coverage 0.000
_reflns_number_gt 1140
_reflns_number_total 1399
_reflns_threshold_expression 'I > 2\s(I)'
_cod_data_source_file c7tc04798c2.cif
_cod_data_source_block fw120_1_abs
_cod_original_cell_volume 1147.16(5)
_cod_original_formula_sum 'Br5 H0.25 Cs2 Fe O'
_cod_database_code 7236992
_shelx_shelxl_version_number 2014/7
_chemical_oxdiff_formula 'Cs2 Fe Br5 O H2'
_shelx_space_group_comment
;
The symmetry employed for this shelxl refinement is uniquely defined
by the following loop, which should always be used as a source of
symmetry information in preference to the above space-group names.
They are only intended as comments.
;
_reflns_odcompleteness_completeness 99.93
_reflns_odcompleteness_iscentric 1
_reflns_odcompleteness_theta 26.32
_olex2_refinement_description
;
1. Restrained distances
 O1-H1
 0.9 with sigma of 0.02
;
_olex2_submission_special_instructions 'No special instructions were received'

loop_
_space_group_symop_operation_xyz
'x, y, z'
'-x+1/2, -y, z+1/2'
'x+1/2, -y+1/2, -z+1/2'
'-x, y+1/2, -z'
'-x, -y, -z'
'x-1/2, y, -z-1/2'
'-x-1/2, y-1/2, z-1/2'
'x, -y-1/2, z'

loop_
_atom_site_label
_atom_site_type_symbol
_atom_site_fract_x
_atom_site_fract_y
_atom_site_fract_z
_atom_site_U_iso_or_equiv
_atom_site_adp_type
_atom_site_occupancy
_atom_site_site_symmetry_order
_atom_site_calc_flag
_atom_site_refinement_flags_posn
_atom_site_refinement_flags_adp
_atom_site_refinement_flags_occupancy
Cs1 Cs 0.35794(7) -0.00036(8) 0.83772(15) 0.0339(6) Uani 1 1 d . . .
Fe2 Fe 0.38383(19) -0.2500 1.3068(4) 0.0247(8) Uani 1 2 d S T P
Br3 Br 0.39620(13) -0.00679(14) 1.3264(3) 0.0365(7) Uani 1 1 d . . .
Br4 Br 0.2442(2) 0.2500 0.6002(4) 0.0520(9) Uani 1 2 d S T P
Br5 Br 0.4916(2) -0.2500 1.0529(6) 0.0595(10) Uani 1 2 d S T P
Br6 Br 0.2221(3) 0.2500 1.0613(5) 0.0599(10) Uani 1 2 d S T P
O1 O 0.4972(13) -0.2500 1.488(3) 0.050(6) Uani 1 2 d DS T P
H1 H 0.544(7) -0.199(12) 1.51(2) 0.03(4) Uiso 1 1 d D . .

loop_
_atom_site_aniso_label
_atom_site_aniso_U_11
_atom_site_aniso_U_22
_atom_site_aniso_U_33
_atom_site_aniso_U_23
_atom_site_aniso_U_13
_atom_site_aniso_U_12
Cs1 0.0299(8) 0.0338(8) 0.0379(9) 0.0028(4) -0.0025(4) -0.0008(3)
Fe2 0.0231(14) 0.0218(14) 0.0292(16) 0.000 -0.0039(11) 0.000
Br3 0.0357(12) 0.0294(10) 0.0445(13) -0.0028(6) -0.0045(7) -0.0024(6)
Br4 0.0529(17) 0.0492(16) 0.0539(19) 0.000 -0.0007(14) 0.000
Br5 0.0490(18) 0.0462(17) 0.083(3) 0.000 0.0034(15) 0.000
Br6 0.078(2) 0.0513(17) 0.0502(19) 0.000 0.0017(15) 0.000
O1 0.064(14) 0.021(8) 0.064(14) 0.000 -0.047(11) 0.000

loop_
_atom_type_symbol
_atom_type_description
_atom_type_scat_dispersion_real
_atom_type_scat_dispersion_imag
_atom_type_scat_source
Br Br -0.2901 2.4595 'International Tables Vol C Tables 4.2.6.8 and 6.1.1.4'
Cs Cs -0.3680 2.1192 'International Tables Vol C Tables 4.2.6.8 and 6.1.1.4'
Fe Fe 0.3463 0.8444 'International Tables Vol C Tables 4.2.6.8 and 6.1.1.4'
O O 0.0106 0.0060 'International Tables Vol C Tables 4.2.6.8 and 6.1.1.4'
H H 0.0000 0.0000 'International Tables Vol C Tables 4.2.6.8 and 6.1.1.4'

loop_
_exptl_crystal_face_index_h
_exptl_crystal_face_index_k
_exptl_crystal_face_index_l
_exptl_crystal_face_perp_dist
_exptl_oxdiff_crystal_face_indexfrac_h
_exptl_oxdiff_crystal_face_indexfrac_k
_exptl_oxdiff_crystal_face_indexfrac_l
_exptl_oxdiff_crystal_face_x
_exptl_oxdiff_crystal_face_y
_exptl_oxdiff_crystal_face_z
2 2 5 0.0480 1.9997 2.0051 5.0021 0.2721 0.4163 -0.0619
5 -1 -1 0.0720 5.0043 -0.9978 -1.0002 -0.1790 0.0715 0.1870
-1 -5 1 0.1078 -0.9965 -4.9993 1.0019 -0.2342 0.1007 -0.2495
5 -4 0 0.0949 5.0068 -3.9967 0.0011 -0.3144 0.1789 0.0427
-5 3 0 0.1089 -5.0060 2.9968 -0.0009 0.2566 -0.1686 -0.0773
5 2 -1 0.1084 5.0018 2.0020 -1.0010 -0.0057 0.0404 0.2906
-5 -2 1 0.1557 -5.0018 -2.0020 1.0010 0.0057 -0.0404 -0.2906
5 3 5 0.0418 5.0010 3.0068 5.0018 0.2799 0.4884 0.0812
-3 -2 -5 0.0443 -3.0004 -2.0057 -5.0021 -0.2555 -0.4438 0.0257

loop_
_geom_angle_atom_site_label_1
_geom_angle_atom_site_label_2
_geom_angle_atom_site_label_3
_geom_angle
_geom_angle_site_symmetry_1
_geom_angle_site_symmetry_3
Cs1 Cs1 Cs1 160.46(4) 5_657 2_554
Br3 Cs1 Cs1 150.95(5) 2_554 5_657
Br3 Cs1 Cs1 112.02(5) 1_554 5_657
Br3 Cs1 Cs1 50.99(4) . 5_657
Br3 Cs1 Cs1 111.25(4) 5_657 2_554
Br3 Cs1 Cs1 49.21(3) 5_657 5_657
Br3 Cs1 Cs1 148.55(5) . 2_554
Br3 Cs1 Cs1 48.45(3) 1_554 2_554
Br3 Cs1 Cs1 48.57(4) 2_554 2_554
Br3 Cs1 Br3 159.69(3) 2_554 5_657
Br3 Cs1 Br3 162.88(7) . 1_554
Br3 Cs1 Br3 100.01(5) . 2_554
Br3 Cs1 Br3 62.85(5) 5_657 1_554
Br3 Cs1 Br3 100.20(5) . 5_657
Br3 Cs1 Br3 97.02(5) 2_554 1_554
Br4 Cs1 Cs1 98.75(6) 2 2_554
Br4 Cs1 Cs1 46.86(4) . 2_554
Br4 Cs1 Cs1 94.81(6) 2 5_657
Br4 Cs1 Cs1 130.84(5) . 5_657
Br4 Cs1 Br3 105.42(6) . 5_657
Br4 Cs1 Br3 125.91(6) 2 5_657
Br4 Cs1 Br3 65.55(6) . 1_554
Br4 Cs1 Br3 60.47(6) 2 .
Br4 Cs1 Br3 126.24(6) 2 1_554
Br4 Cs1 Br3 60.49(6) . 2_554
Br4 Cs1 Br3 67.04(6) 2 2_554
Br4 Cs1 Br3 125.25(6) . .
Br4 Cs1 Br4 127.44(3) . 2
Br4 Cs1 Br5 57.52(7) 2 .
Br4 Cs1 Br5 174.73(8) . .
Br4 Cs1 Br6 92.09(6) 2 .
Br4 Cs1 Br6 57.24(7) . .
Br5 Cs1 Cs1 133.52(6) . 2_554
Br5 Cs1 Cs1 48.60(5) 5_657 5_657
Br5 Cs1 Cs1 46.46(4) . 5_657
Br5 Cs1 Cs1 125.63(6) 5_657 2_554
Br5 Cs1 Br3 57.79(6) 5_657 5_657
Br5 Cs1 Br3 57.74(7) . .
Br5 Cs1 Br3 69.36(6) . 5_657
Br5 Cs1 Br3 98.83(8) 5_657 1_554
Br5 Cs1 Br3 128.19(5) 5_657 2_554
Br5 Cs1 Br3 124.30(6) . 2_554
Br5 Cs1 Br3 71.78(8) 5_657 .
Br5 Cs1 Br3 110.46(7) . 1_554
Br5 Cs1 Br4 82.43(6) 5_657 .
Br5 Cs1 Br4 132.14(9) 5_657 2
Br5 Cs1 Br5 95.06(3) 5_657 .
Br5 Cs1 Br6 153.31(10) 5_657 2_554
Br5 Cs1 Br6 126.51(10) . .
Br5 Cs1 Br6 73.02(7) 5_657 .
Br6 Cs1 Cs1 48.46(5) 2_554 2_554
Br6 Cs1 Cs1 125.83(6) 2_554 5_657
Br6 Cs1 Cs1 103.62(7) . 5_657
Br6 Cs1 Cs1 89.93(7) . 2_554
Br6 Cs1 Br3 70.66(7) 2_554 2_554
Br6 Cs1 Br3 97.97(8) 2_554 5_657
Br6 Cs1 Br3 56.85(6) 2_554 1_554
Br6 Cs1 Br3 69.16(7) . .
Br6 Cs1 Br3 130.16(6) . 5_657
Br6 Cs1 Br3 122.75(6) . 1_554
Br6 Cs1 Br3 128.22(6) 2_554 .
Br6 Cs1 Br3 57.04(6) . 2_554
Br6 Cs1 Br4 69.56(7) 2_554 2
Br6 Cs1 Br4 95.09(7) 2_554 .
Br6 Cs1 Br5 85.06(6) 2_554 .
Br6 Cs1 Br6 127.56(4) 2_554 .
Br3 Fe2 Br3 169.46(16) . 8
Br4 Fe2 Br3 95.27(8) 2 .
Br4 Fe2 Br3 95.27(8) 2 8
Br4 Fe2 Br5 90.09(15) 2 .
Br4 Fe2 Br6 90.47(14) 2 2
Br5 Fe2 Br3 89.95(8) . 8
Br5 Fe2 Br3 89.95(8) . .
Br6 Fe2 Br3 90.00(9) 2 8
Br6 Fe2 Br3 90.00(9) 2 .
Br6 Fe2 Br5 179.44(19) 2 .
O1 Fe2 Br3 84.73(8) . .
O1 Fe2 Br3 84.73(8) . 8
O1 Fe2 Br4 179.7(6) . 2
O1 Fe2 Br5 89.7(6) . .
O1 Fe2 Br6 89.8(6) . 2
Cs1 Br3 Cs1 162.29(6) 2 5_657
Cs1 Br3 Cs1 82.60(4) . 2
Cs1 Br3 Cs1 162.88(7) . 1_556
Cs1 Br3 Cs1 117.15(5) 5_657 1_556
Cs1 Br3 Cs1 79.80(5) . 5_657
Cs1 Br3 Cs1 80.36(4) 2 1_556
Fe2 Br3 Cs1 87.13(8) . 2
Fe2 Br3 Cs1 93.68(9) . 1_556
Fe2 Br3 Cs1 93.91(9) . 5_657
Fe2 Br3 Cs1 87.13(9) . .
Cs1 Br4 Cs1 92.79(8) 2_554 7_665
Cs1 Br4 Cs1 86.590(17) 8_565 7_665
Cs1 Br4 Cs1 86.589(17) . 2_554
Cs1 Br4 Cs1 175.95(11) . 7_665
Cs1 Br4 Cs1 175.95(11) 8_565 2_554
Cs1 Br4 Cs1 93.75(8) 8_565 .
Fe2 Br4 Cs1 91.62(9) 2_554 7_665
Fe2 Br4 Cs1 91.62(9) 2_554 2_554
Fe2 Br4 Cs1 92.40(9) 2_554 8_565
Fe2 Br4 Cs1 92.40(9) 2_554 .
Cs1 Br5 Cs1 166.79(13) 5_657 8
Cs1 Br5 Cs1 84.94(3) 4_647 8
Cs1 Br5 Cs1 95.84(8) 5_657 4_647
Cs1 Br5 Cs1 84.94(3) 5_657 .
Cs1 Br5 Cs1 91.32(9) 8 .
Cs1 Br5 Cs1 166.79(13) 4_647 .
Fe2 Br5 Cs1 89.89(9) . .
Fe2 Br5 Cs1 102.74(11) . 4_647
Fe2 Br5 Cs1 102.74(11) . 5_657
Fe2 Br5 Cs1 89.89(9) . 8
Cs1 Br6 Cs1 85.79(2) 2 .
Cs1 Br6 Cs1 94.94(9) 7_666 2
Cs1 Br6 Cs1 85.79(2) 7_666 8_565
Cs1 Br6 Cs1 90.03(9) 8_565 .
Cs1 Br6 Cs1 165.71(13) 7_666 .
Cs1 Br6 Cs1 165.71(13) 2 8_565
Fe2 Br6 Cs1 89.27(10) 2_554 .
Fe2 Br6 Cs1 104.31(11) 2_554 7_666
Fe2 Br6 Cs1 89.27(10) 2_554 8_565
Fe2 Br6 Cs1 104.31(11) 2_554 2

loop_
_geom_bond_atom_site_label_1
_geom_bond_atom_site_label_2
_geom_bond_distance
_geom_bond_site_symmetry_2
Cs1 Cs1 4.9119(14) 2_554
Cs1 Cs1 4.827(2) 5_657
Cs1 Br3 3.729(2) 2_554
Cs1 Br3 3.882(2) 1_554
Cs1 Br3 3.714(2) .
Cs1 Br3 3.811(2) 5_657
Cs1 Br4 3.572(2) .
Cs1 Br4 3.590(2) 2
Cs1 Br5 3.513(2) 5_657
Cs1 Br5 3.635(3) .
Cs1 Br6 3.686(3) .
Cs1 Br6 3.528(3) 2_554
Fe2 Br3 2.5437(15) .
Fe2 Br3 2.5437(15) 8
Fe2 Br4 2.436(4) 2
Fe2 Br5 2.477(5) .
Fe2 Br6 2.463(5) 2
Fe2 O1 2.149(15) .
Br3 Cs1 3.882(2) 1_556
Br3 Cs1 3.811(2) 5_657
Br3 Cs1 3.729(2) 2
Br4 Cs1 3.572(2) 8_565
Br4 Cs1 3.590(2) 7_665
Br4 Cs1 3.590(2) 2_554
Br4 Fe2 2.436(4) 2_554
Br5 Cs1 3.513(2) 5_657
Br5 Cs1 3.513(2) 4_647
Br5 Cs1 3.635(3) 8
Br6 Cs1 3.686(3) 8_565
Br6 Cs1 3.528(3) 7_666
Br6 Cs1 3.528(3) 2
Br6 Fe2 2.463(5) 2_554
